data_7243100
loop_
_publ_author_name
'Qiu, Qi-Ming'
'Yang, Guo-Yu'

_publ_section_title
;
 From [B6O13]8&#x2212; to [GaB5O13]8&#x2212; to
 [Ga{B5O9(OH)}{BO(OH)2}]2&#x2212;: synthesis, structure and nonlinear
 optical properties of new metal borates
;
_journal_issue 30
_journal_name_full CrystEngComm
_journal_page_first 5200
_journal_page_last 5207
_journal_paper_doi 10.1039/D1CE00719J
_journal_volume 23
_journal_year 2021
_chemical_formula_sum 'B12 H13 K O25'
_chemical_formula_weight 581.92
_space_group_crystal_system cubic
_space_group_IT_number 205
_space_group_name_Hall '-P 2ac 2ab 3'
_space_group_name_H-M_alt 'P a -3'
_atom_sites_solution_hydrogens difmap
_audit_creation_method SHELXL-2018/3
_audit_update_record
;
2019-11-01 deposited with the CCDC.	2021-06-22 downloaded from the CCDC.
;
_cell_angle_alpha 90
_cell_angle_beta 90
_cell_angle_gamma 90
_cell_formula_units_Z 4
_cell_length_a 12.243(3)
_cell_length_b 12.243(3)
_cell_length_c 12.243(3)
_cell_measurement_reflns_used 456
_cell_measurement_temperature 296(2)
_cell_measurement_theta_max 28.49
_cell_measurement_theta_min 2.88
_cell_volume 1835.1(8)
_computing_cell_refinement 'Bruker SAINT'
_computing_data_collection 'Bruker APEX2'
_computing_data_reduction 'Bruker SAINT'
_computing_molecular_graphics 'Bruker SHELXTL'
_computing_publication_material 'Bruker SHELXTL'
_computing_structure_refinement 'SHELXL-2018/3 (Sheldrick, 2018)'
_computing_structure_solution 'SHELXL-2018/3 (Sheldrick, 2018)'
_diffrn_ambient_temperature 296(2)
_diffrn_measured_fraction_theta_full 0.996
_diffrn_measured_fraction_theta_max 0.966
_diffrn_measurement_device_type 'CCD area detector'
_diffrn_measurement_method 'phi and omega scans'
_diffrn_radiation_type MoK\a
_diffrn_radiation_wavelength 0.71073
_diffrn_reflns_av_R_equivalents 0.0498
_diffrn_reflns_av_unetI/netI 0.0187
_diffrn_reflns_Laue_measured_fraction_full 0.996
_diffrn_reflns_Laue_measured_fraction_max 0.966
_diffrn_reflns_limit_h_max 17
_diffrn_reflns_limit_h_min -17
_diffrn_reflns_limit_k_max 16
_diffrn_reflns_limit_k_min -17
_diffrn_reflns_limit_l_max 16
_diffrn_reflns_limit_l_min -17
_diffrn_reflns_number 23205
_diffrn_reflns_point_group_measured_fraction_full 0.996
_diffrn_reflns_point_group_measured_fraction_max 0.966
_diffrn_reflns_theta_full 25.242
_diffrn_reflns_theta_max 31.606
_diffrn_reflns_theta_min 2.882
_diffrn_source 'fine-focus sealed tube'
_exptl_absorpt_coefficient_mu 0.425
_exptl_absorpt_correction_type multi-scan
_exptl_absorpt_process_details sadabs
_exptl_crystal_colour colorless
_exptl_crystal_density_diffrn 2.106
_exptl_crystal_description block
_exptl_crystal_F_000 1168
_exptl_crystal_size_max 0.050
_exptl_crystal_size_mid 0.050
_exptl_crystal_size_min 0.050
_exptl_transmission_factor_max 0.7463
_exptl_transmission_factor_min 0.7006
_refine_diff_density_max 0.742
_refine_diff_density_min -0.879
_refine_diff_density_rms 0.089
_refine_ls_extinction_method none
_refine_ls_goodness_of_fit_ref 1.068
_refine_ls_hydrogen_treatment constr
_refine_ls_matrix_type full
_refine_ls_number_parameters 74
_refine_ls_number_reflns 1006
_refine_ls_number_restraints 6
_refine_ls_restrained_S_all 1.067
_refine_ls_R_factor_all 0.0578
_refine_ls_R_factor_gt 0.0502
_refine_ls_shift/su_max 0.000
_refine_ls_shift/su_mean 0.000
_refine_ls_structure_factor_coef Fsqd
_refine_ls_weighting_details 'w=1/[\s^2^(Fo^2^)+(0.0743P)^2^+2.2375P] where P=(Fo^2^+2Fc^2^)/3'
_refine_ls_weighting_scheme calc
_refine_ls_wR_factor_gt 0.1350
_refine_ls_wR_factor_ref 0.1405
_reflns_Friedel_coverage 0.000
_reflns_number_gt 876
_reflns_number_total 1006
_reflns_threshold_expression 'I > 2\s(I)'
_cod_data_source_file d1ce00719j2.cif
_cod_data_source_block 1_a
_cod_depositor_comments 'Adding full bibliography for 7243100--7243102.cif.'
_cod_original_cell_volume 1835.2(13)
_cod_database_code 7243100
_shelx_shelxl_version_number 2018/3
_shelx_space_group_comment
;
The symmetry employed for this shelxl refinement is uniquely defined
by the following loop, which should always be used as a source of
symmetry information in preference to the above space-group names.
They are only intended as comments.
;
_shelx_estimated_absorpt_t_min 0.979
_shelx_estimated_absorpt_t_max 0.979

loop_
_space_group_symop_operation_xyz
'x, y, z'
'-x+1/2, -y, z+1/2'
'-x, y+1/2, -z+1/2'
'x+1/2, -y+1/2, -z'
'z, x, y'
'z+1/2, -x+1/2, -y'
'-z+1/2, -x, y+1/2'
'-z, x+1/2, -y+1/2'
'y, z, x'
'-y, z+1/2, -x+1/2'
'y+1/2, -z+1/2, -x'
'-y+1/2, -z, x+1/2'
'-x, -y, -z'
'x-1/2, y, -z-1/2'
'x, -y-1/2, z-1/2'
'-x-1/2, y-1/2, z'
'-z, -x, -y'
'-z-1/2, x-1/2, y'
'z-1/2, x, -y-1/2'
'z, -x-1/2, y-1/2'
'-y, -z, -x'
'y, -z-1/2, x-1/2'
'-y-1/2, z-1/2, x'
'y-1/2, z, -x-1/2'

loop_
_atom_site_label
_atom_site_type_symbol
_atom_site_fract_x
_atom_site_fract_y
_atom_site_fract_z
_atom_site_U_iso_or_equiv
_atom_site_adp_type
_atom_site_occupancy
_atom_site_site_symmetry_order
_atom_site_calc_flag
_atom_site_refinement_flags_posn
_atom_site_refinement_flags_adp
_atom_site_refinement_flags_occupancy
_atom_site_disorder_assembly
_atom_site_disorder_group
O2 O 0.48008(9) 0.20999(10) 0.30010(10) 0.0137(3) Uani 1 1 d . . . . 2
K K 0.48682(9) 0.51318(9) 0.01318(9) 0.0294(6) Uani 0.5 3 d S T P . 2
O1 O 0.44955(9) 0.36074(10) 0.17849(10) 0.0135(3) Uani 1 1 d . . . . 2
O3 O 0.62144(9) 0.26796(10) 0.19134(10) 0.0142(3) Uani 1 1 d . . . . 2
O4 O 0.31209(9) 0.31209(9) 0.31209(9) 0.0076(4) Uani 1 3 d S T P . 2
O5 O 0.34004(11) 0.65996(11) 0.15996(11) 0.0151(4) Uani 1 3 d S T P A 2
H5A H 0.379157 0.690867 0.210084 0.023 Uiso 0.3333 1 d R U P A 2
H5B H 0.314625 0.714090 0.122354 0.023 Uiso 0.3333 1 d R U P A 2
B1 B 0.51511(14) 0.28212(14) 0.22117(14) 0.0104(3) Uani 1 1 d . . . . 2
B2 B 0.33392(13) 0.36662(13) 0.20175(13) 0.0084(3) Uani 1 1 d . . . . 2
O6 O 0.5281(12) 0.1221(17) 1.0076(14) 0.099(5) Uani 0.25 1 d . . P B 2
H7 H 0.498415 0.060130 1.025770 0.148 Uiso 0.75 1 d R U P B 1
O7 O 0.558(2) 0.0542(19) 1.048(2) 0.113(6) Uani 0.25 1 d . U P . 1
H6 H 0.475543 0.159311 0.982552 0.169 Uiso 0.75 1 d R U P . 2

loop_
_atom_site_aniso_label
_atom_site_aniso_U_11
_atom_site_aniso_U_22
_atom_site_aniso_U_33
_atom_site_aniso_U_23
_atom_site_aniso_U_13
_atom_site_aniso_U_12
O2 0.0093(5) 0.0135(5) 0.0182(6) 0.0042(4) 0.0039(4) 0.0023(4)
K 0.0294(6) 0.0294(6) 0.0294(6) 0.0111(7) -0.0111(7) -0.0111(7)
O1 0.0083(5) 0.0174(6) 0.0149(5) 0.0053(4) 0.0034(4) 0.0015(4)
O3 0.0070(5) 0.0160(6) 0.0195(6) 0.0023(4) 0.0028(4) 0.0002(4)
O4 0.0076(4) 0.0076(4) 0.0076(4) 0.0010(3) 0.0010(3) 0.0010(3)
O5 0.0151(4) 0.0151(4) 0.0151(4) 0.0064(5) -0.0064(5) -0.0064(5)
B1 0.0083(7) 0.0118(7) 0.0111(7) -0.0016(5) 0.0007(5) -0.0005(5)
B2 0.0082(7) 0.0098(7) 0.0072(7) 0.0011(5) 0.0009(5) 0.0009(5)
O6 0.067(9) 0.128(15) 0.100(11) 0.005(11) -0.012(8) 0.008(9)
O7 0.121(10) 0.099(8) 0.118(10) -0.006(8) 0.005(8) 0.002(8)

loop_
_atom_type_symbol
_atom_type_description
_atom_type_scat_dispersion_real
_atom_type_scat_dispersion_imag
_atom_type_scat_source
B B 0.0013 0.0007 'International Tables Vol C Tables 4.2.6.8 and 6.1.1.4'
H H 0.0000 0.0000 'International Tables Vol C Tables 4.2.6.8 and 6.1.1.4'
K K 0.2009 0.2494 'International Tables Vol C Tables 4.2.6.8 and 6.1.1.4'
O O 0.0106 0.0060 'International Tables Vol C Tables 4.2.6.8 and 6.1.1.4'

loop_
_geom_angle_atom_site_label_1
_geom_angle_atom_site_label_2
_geom_angle_atom_site_label_3
_geom_angle
_geom_angle_site_symmetry_1
_geom_angle_site_symmetry_3
_geom_angle_publ_flag
B1 O2 B2 122.82(12) . 9 ?
K K O1 97.30(5) 13_665 10_655 ?
K K O1 97.30(5) 13_665 7_564 ?
O1 K O1 118.412(19) 10_655 7_564 ?
K K O1 97.30(5) 13_665 . ?
O1 K O1 118.411(19) 10_655 . ?
O1 K O1 118.411(19) 7_564 . ?
K K O1 71.74(4) 13_665 22_565 ?
O1 K O1 169.03(7) 10_655 22_565 ?
O1 K O1 64.458(18) 7_564 22_565 ?
O1 K O1 64.459(18) . 22_565 ?
K K O1 71.74(4) 13_665 19_656 ?
O1 K O1 64.458(18) 10_655 19_656 ?
O1 K O1 169.03(7) 7_564 19_656 ?
O1 K O1 64.458(18) . 19_656 ?
O1 K O1 110.65(4) 22_565 19_656 ?
K K O1 71.74(4) 13_665 13_665 ?
O1 K O1 64.458(18) 10_655 13_665 ?
O1 K O1 64.458(18) 7_564 13_665 ?
O1 K O1 169.04(7) . 13_665 ?
O1 K O1 110.65(4) 22_565 13_665 ?
O1 K O1 110.65(4) 19_656 13_665 ?
K K O5 180.0(6) 13_665 . ?
O1 K O5 82.70(5) 10_655 . ?
O1 K O5 82.70(5) 7_564 . ?
O1 K O5 82.70(5) . . ?
O1 K O5 108.26(4) 22_565 . ?
O1 K O5 108.26(4) 19_656 . ?
O1 K O5 108.26(4) 13_665 . ?
K K O2 137.76(3) 13_665 3_655 ?
O1 K O2 44.36(4) 10_655 3_655 ?
O1 K O2 115.28(6) 7_564 3_655 ?
O1 K O2 90.34(5) . 3_655 ?
O1 K O2 145.74(6) 22_565 3_655 ?
O1 K O2 74.52(3) 19_656 3_655 ?
O1 K O2 97.83(4) 13_665 3_655 ?
O5 K O2 42.24(3) . 3_655 ?
K K O2 137.76(3) 13_665 5 ?
O1 K O2 115.28(6) 10_655 5 ?
O1 K O2 90.34(5) 7_564 5 ?
O1 K O2 44.36(4) . 5 ?
O1 K O2 74.52(3) 22_565 5 ?
O1 K O2 97.83(4) 19_656 5 ?
O1 K O2 145.74(6) 13_665 5 ?
O5 K O2 42.24(3) . 5 ?
O2 K O2 71.21(5) 3_655 5 ?
O2 K O2 71.21(5) 12_564 5 ?
K K B2 113.38(4) 13_665 . ?
O1 K B2 128.81(5) 10_655 . ?
O1 K B2 97.94(4) 7_564 . ?
O1 K B2 23.64(4) . . ?
O1 K B2 58.41(4) 22_565 . ?
O1 K B2 86.78(4) 19_656 . ?
O1 K B2 162.39(4) 13_665 . ?
O5 K B2 66.62(4) . . ?
O2 K B2 89.04(5) 3_655 . ?
O2 K B2 92.60(5) 12_564 . ?
O2 K B2 24.52(3) 5 . ?
B1 O1 B2 122.57(13) . . ?
B1 O1 K 131.03(10) . . ?
B2 O1 K 105.65(9) . . ?
B1 O3 B2 134.79(13) . 19_656 ?
B2 O4 B2 117.59(5) 9 5 ?
B2 O4 B2 117.59(5) 9 . ?
B2 O4 B2 117.59(5) 5 . ?
O1 B1 O3 123.47(15) . . ?
O1 B1 O2 122.71(14) . . ?
O3 B1 O2 113.82(14) . . ?
O1 B2 O2 109.90(13) . 5 ?
O1 B2 O3 112.68(13) . 22_565 ?
O2 B2 O3 110.76(12) 5 22_565 ?
O1 B2 O4 108.86(11) . . ?
O2 B2 O4 107.82(11) 5 . ?
O3 B2 O4 106.64(13) 22_565 . ?
O1 B2 K 50.71(7) . . ?
O2 B2 K 72.89(8) 5 . ?
O3 B2 K 95.84(8) 22_565 . ?
O4 B2 K 155.04(10) . . ?
O7 O7 O7 92(3) 18_756 24_647 ?

loop_
_geom_bond_atom_site_label_1
_geom_bond_atom_site_label_2
_geom_bond_distance
_geom_bond_site_symmetry_2
_geom_bond_publ_flag
O2 B1 1.377(2) . ?
O2 B2 1.453(2) 9 ?
O2 K 3.346(2) 3_645 ?
K K 0.559(4) 13_665 ?
K O1 2.7906(14) 10_655 ?
K O1 2.7906(14) 7_564 ?
K O1 2.7906(14) . ?
K O1 2.9148(15) 22_565 ?
K O1 2.9148(15) 19_656 ?
K O1 2.9148(15) 13_665 ?
K O5 3.113(3) . ?
K B2 3.472(2) . ?
O1 B1 1.358(2) . ?
O1 B2 1.4457(19) . ?
O3 B1 1.3632(19) . ?
O3 B2 1.457(2) 19_656 ?
O4 B2 1.5304(16) 9 ?
O4 B2 1.5304(17) 5 ?
O4 B2 1.5304(16) . ?
O7 O7 1.30(3) 18_756 ?
O7 O7 1.30(3) 24_647 ?

loop_
_geom_torsion_atom_site_label_1
_geom_torsion_atom_site_label_2
_geom_torsion_atom_site_label_3
_geom_torsion_atom_site_label_4
_geom_torsion
_geom_torsion_site_symmetry_1
_geom_torsion_site_symmetry_2
_geom_torsion_site_symmetry_3
_geom_torsion_site_symmetry_4
_geom_torsion_publ_flag
B2 O1 B1 O3 172.71(15) . . . . ?
K O1 B1 O3 4.2(2) . . . . ?
K O1 B1 O3 11.6(2) 13_665 . . . ?
B2 O1 B1 O2 -8.2(2) . . . . ?
K O1 B1 O2 -176.71(11) . . . . ?
K O1 B1 O2 -169.30(11) 13_665 . . . ?
B2 O3 B1 O1 15.6(3) 19_656 . . . ?
B2 O3 B1 O2 -163.56(15) 19_656 . . . ?
B2 O2 B1 O1 8.6(2) 9 . . . ?
K O2 B1 O1 -171.22(15) 3_645 . . . ?
B2 O2 B1 O3 -172.19(13) 9 . . . ?
K O2 B1 O3 8.0(3) 3_645 . . . ?
B1 O1 B2 O2 143.40(14) . . . 5 ?
K O1 B2 O2 -45.54(13) . . . 5 ?
K O1 B2 O2 -53.98(14) 13_665 . . 5 ?
B1 O1 B2 O3 -92.55(17) . . . 22_565 ?
K O1 B2 O3 78.50(13) . . . 22_565 ?
K O1 B2 O3 70.06(14) 13_665 . . 22_565 ?
B1 O1 B2 O4 25.5(2) . . . . ?
K O1 B2 O4 -163.41(10) . . . . ?
K O1 B2 O4 -171.85(10) 13_665 . . . ?
B1 O1 B2 K -171.05(17) . . . . ?
K O1 B2 K -8.44(6) 13_665 . . . ?
B2 O4 B2 O1 -45.6(2) 9 . . . ?
B2 O4 B2 O1 164.76(12) 5 . . . ?
B2 O4 B2 O2 -164.82(12) 9 . . 5 ?
B2 O4 B2 O2 45.6(2) 5 . . 5 ?
B2 O4 B2 O3 76.18(17) 9 . . 22_565 ?
B2 O4 B2 O3 -73.41(17) 5 . . 22_565 ?
B2 O4 B2 K -77.2(3) 9 . . . ?
B2 O4 B2 K 133.18(19) 5 . . . ?
